data_1570388
loop_
_publ_author_name
'Waddell, Peter M.'
'Tian, Lei'
'Scavuzzo, Anthony R.'
'Venigalla, Lalu'
'Scholes, Gregory D.'
'Carrow, Brad P.'

_publ_section_title
;
 Visible light-induced palladium-carbon bond weakening in catalytically
 relevant T-shaped complexes.
;
_journal_issue 48
_journal_name_full 'Chemical science'
_journal_page_first 14217
_journal_page_last 14228
_journal_paper_doi 10.1039/d3sc02588h
_journal_volume 14
_journal_year 2023
_chemical_formula_sum 'C31 H48 Cl P Pd'
_chemical_formula_weight 593.51
_chemical_name_common PW1
_space_group_crystal_system triclinic
_space_group_IT_number 2
_space_group_name_Hall '-P 1'
_space_group_name_H-M_alt 'P -1'
_atom_sites_solution_hydrogens geom
_audit_update_record
;
2023-05-23 deposited with the CCDC.	2023-10-27 downloaded from the CCDC.
;
_cell_angle_alpha 86.928(3)
_cell_angle_beta 74.898(3)
_cell_angle_gamma 77.450(3)
_cell_formula_units_Z 4
_cell_length_a 12.1765(11)
_cell_length_b 14.8521(14)
_cell_length_c 16.3152(15)
_cell_measurement_reflns_used 9963
_cell_measurement_temperature 100.(2)
_cell_measurement_theta_max 30.5301
_cell_measurement_theta_min 2.4830
_cell_volume 2780.6(4)
_computing_cell_refinement 'SAINT V8.38A (Bruker AXS Inc., 2017)'
_computing_data_collection 'Bruker Instrument Service vV6.2.6'
_computing_data_reduction 'SAINT V8.38A (Bruker AXS Inc., 2017)'
_computing_structure_refinement 'SHELXL-2016/6 (Sheldrick, 2016)'
_computing_structure_solution 'SHELXT (Sheldrick, 2016)'
_diffrn_ambient_temperature 100.(2)
_diffrn_detector_area_resol_mean 10.4167
_diffrn_measured_fraction_theta_full 0.985
_diffrn_measured_fraction_theta_max 0.985
_diffrn_measurement_device_type 'Bruker Photon 100 CMOS'
_diffrn_radiation_type 'Mo K\a'
_diffrn_radiation_wavelength 0.71073
_diffrn_reflns_av_R_equivalents 0.0637
_diffrn_reflns_av_unetI/netI 0.0442
_diffrn_reflns_limit_h_max 16
_diffrn_reflns_limit_h_min -16
_diffrn_reflns_limit_k_max 20
_diffrn_reflns_limit_k_min -20
_diffrn_reflns_limit_l_max 22
_diffrn_reflns_limit_l_min -22
_diffrn_reflns_number 108788
_diffrn_reflns_theta_full 29.57
_diffrn_reflns_theta_max 29.57
_diffrn_reflns_theta_min 2.14
_diffrn_source 'I\mS microfocus source'
_exptl_absorpt_coefficient_mu 0.839
_exptl_absorpt_correction_T_max 0.91
_exptl_absorpt_correction_T_min 0.82
_exptl_absorpt_correction_type multi-scan
_exptl_absorpt_process_details 'SADABS V2014/5 (Bruker AXS Inc.)'
_exptl_crystal_colour 'translucent pale yellow'
_exptl_crystal_density_diffrn 1.418
_exptl_crystal_density_method 'not measured'
_exptl_crystal_description prism
_exptl_crystal_F_000 1248
_exptl_crystal_size_max 0.226
_exptl_crystal_size_mid 0.193
_exptl_crystal_size_min 0.122
_refine_diff_density_max 3.540
_refine_diff_density_min -1.609
_refine_ls_extinction_method none
_refine_ls_goodness_of_fit_ref 1.099
_refine_ls_hydrogen_treatment constr
_refine_ls_matrix_type full
_refine_ls_number_parameters 615
_refine_ls_number_reflns 15360
_refine_ls_number_restraints 0
_refine_ls_restrained_S_all 1.099
_refine_ls_R_factor_all 0.0745
_refine_ls_R_factor_gt 0.0569
_refine_ls_shift/su_max 0.001
_refine_ls_shift/su_mean 0.000
_refine_ls_structure_factor_coef Fsqd
_refine_ls_weighting_details 'w=1/[\s^2^(Fo^2^)+(0.0361P)^2^+14.4001P] where P=(Fo^2^+2Fc^2^)/3'
_refine_ls_weighting_scheme calc
_refine_ls_wR_factor_gt 0.1174
_refine_ls_wR_factor_ref 0.1252
_reflns_number_gt 12651
_reflns_number_total 15360
_reflns_threshold_expression 'I > 2\s(I)'
_cod_data_source_file d3sc02588h2.cif
_cod_data_source_block PDJPW1
_cod_depositor_comments 'Adding full bibliography for 1570385--1570390.cif.'
_cod_database_code 1570388

loop_
_space_group_symop_operation_xyz
'x, y, z'
'-x, -y, -z'

loop_
_atom_site_type_symbol
_atom_site_label
_atom_site_fract_x
_atom_site_fract_y
_atom_site_fract_z
_atom_site_U_iso_or_equiv
_atom_site_adp_type
_atom_site_calc_flag
_atom_site_refinement_flags_adp
_atom_site_refinement_flags_occupancy
_atom_site_refinement_flags_posn
_atom_site_occupancy
_atom_site_disorder_assembly
_atom_site_disorder_group
Pd Pd1 0.99776(2) -0.15343(2) 0.12570(2) 0.01073(7) Uani d . . . 1 . .
Cl Cl1 1.12394(8) -0.23307(7) 0.00519(6) 0.01666(17) Uani d . . . 1 . .
P P1 0.90455(7) -0.05896(6) 0.23676(5) 0.00800(16) Uani d . . . 1 . .
C C1 0.7537(3) 0.0053(2) 0.2306(2) 0.0082(6) Uani d . . . 1 . .
Pd Pd2 0.47294(2) 0.67335(2) 0.38931(2) 0.01302(7) Uani d . . . 1 . .
Cl Cl2 0.49089(9) 0.73961(7) 0.51045(6) 0.0221(2) Uani d . . . 1 . .
P P2 0.48838(7) 0.58797(6) 0.27521(6) 0.00871(16) Uani d . . . 1 . .
C C2 0.6858(3) 0.0714(2) 0.3061(2) 0.0116(6) Uani d . . . 1 . .
H H2A 0.677045 0.036203 0.359867 0.014 Uiso calc U . R 1 . .
H H2B 0.729947 0.119148 0.309412 0.014 Uiso calc U . R 1 . .
C C3 0.5647(3) 0.1179(3) 0.2946(2) 0.0136(7) Uani d . . . 1 . .
H H3 0.521747 0.159841 0.343827 0.016 Uiso calc U . R 1 . .
C C4 0.4970(3) 0.0431(3) 0.2908(2) 0.0152(7) Uani d . . . 1 . .
H H4A 0.490313 0.005951 0.343398 0.018 Uiso calc U . R 1 . .
H H4B 0.417512 0.072166 0.286326 0.018 Uiso calc U . R 1 . .
C C5 0.5604(3) -0.0194(3) 0.2137(2) 0.0117(6) Uani d . . . 1 . .
H H5 0.515237 -0.067427 0.211082 0.014 Uiso calc U . R 1 . .
C C6 0.6829(3) -0.0669(2) 0.2217(2) 0.0107(6) Uani d . . . 1 . .
H H6A 0.724275 -0.105583 0.170807 0.013 Uiso calc U . R 1 . .
H H6B 0.676063 -0.107745 0.271976 0.013 Uiso calc U . R 1 . .
C C7 0.7627(3) 0.0635(2) 0.1480(2) 0.0100(6) Uani d . . . 1 . .
H H7A 0.807296 0.1114 0.14999 0.012 Uiso calc U . R 1 . .
H H7B 0.805407 0.02312 0.098528 0.012 Uiso calc U . R 1 . .
C C8 0.6423(3) 0.1097(2) 0.1372(2) 0.0117(6) Uani d . . . 1 . .
H H8 0.651267 0.146687 0.083674 0.014 Uiso calc U . R 1 . .
C C9 0.5780(3) 0.1738(3) 0.2126(2) 0.0157(7) Uani d . . . 1 . .
H H9A 0.622133 0.221792 0.215154 0.019 Uiso calc U . R 1 . .
H H9B 0.500323 0.204766 0.205747 0.019 Uiso calc U . R 1 . .
C C10 0.5709(3) 0.0375(3) 0.1329(2) 0.0118(6) Uani d . . . 1 . .
H H10A 0.492597 0.068548 0.127237 0.014 Uiso calc U . R 1 . .
H H10B 0.609883 -0.002997 0.082842 0.014 Uiso calc U . R 1 . .
C C11 1.0135(3) 0.0201(2) 0.2080(2) 0.0106(6) Uani d . . . 1 . .
C C12 1.0435(3) 0.0298(2) 0.1095(2) 0.0103(6) Uani d . . . 1 . .
H H12A 1.073345 -0.032143 0.083108 0.012 Uiso calc U . R 1 . .
H H12B 0.971985 0.058624 0.091804 0.012 Uiso calc U . R 1 . .
C C13 1.1353(3) 0.0891(3) 0.0783(2) 0.0118(6) Uani d . . . 1 . .
H H13 1.150016 0.096517 0.015346 0.014 Uiso calc U . R 1 . .
C C14 1.2485(3) 0.0398(3) 0.1001(2) 0.0134(7) Uani d . . . 1 . .
H H14A 1.27673 -0.021525 0.072246 0.016 Uiso calc U . R 1 . .
H H14B 1.309268 0.076341 0.079637 0.016 Uiso calc U . R 1 . .
C C15 1.2241(3) 0.0287(3) 0.1965(2) 0.0133(7) Uani d . . . 1 . .
H H15 1.297362 -0.003423 0.211543 0.016 Uiso calc U . R 1 . .
C C16 1.1298(3) -0.0284(2) 0.2294(2) 0.0112(6) Uani d . . . 1 . .
H H16A 1.116457 -0.036075 0.291612 0.013 Uiso calc U . R 1 . .
H H16B 1.156782 -0.090442 0.202954 0.013 Uiso calc U . R 1 . .
C C17 0.9740(3) 0.1168(2) 0.2489(2) 0.0112(6) Uani d . . . 1 . .
H H17A 0.901476 0.149368 0.234468 0.013 Uiso calc U . R 1 . .
H H17B 0.957556 0.110956 0.311464 0.013 Uiso calc U . R 1 . .
C C18 1.0692(3) 0.1726(2) 0.2169(2) 0.0136(7) Uani d . . . 1 . .
H H18 1.042465 0.234976 0.244284 0.016 Uiso calc U . R 1 . .
C C19 1.0913(3) 0.1838(3) 0.1204(2) 0.0147(7) Uani d . . . 1 . .
H H19A 1.018358 0.214958 0.105835 0.018 Uiso calc U . R 1 . .
H H19B 1.149804 0.222321 0.099592 0.018 Uiso calc U . R 1 . .
C C20 1.1819(3) 0.1233(3) 0.2394(2) 0.0152(7) Uani d . . . 1 . .
H H20A 1.242132 0.1605 0.220002 0.018 Uiso calc U . R 1 . .
H H20B 1.167589 0.115997 0.301723 0.018 Uiso calc U . R 1 . .
C C21 0.8976(3) -0.1072(2) 0.3479(2) 0.0093(6) Uani d . . . 1 . .
C C22 0.7887(3) -0.1504(3) 0.3808(2) 0.0121(7) Uani d . . . 1 . .
H H22A 0.717476 -0.102198 0.383583 0.015 Uiso calc U . R 1 . .
H H22B 0.790624 -0.19868 0.340548 0.015 Uiso calc U . R 1 . .
C C23 0.7848(3) -0.1930(3) 0.4691(2) 0.0147(7) Uani d . . . 1 . .
H H23 0.71394 -0.219873 0.488819 0.018 Uiso calc U . R 1 . .
C C24 0.7799(3) -0.1182(3) 0.5312(2) 0.0150(7) Uani d . . . 1 . .
H H24A 0.775442 -0.14485 0.588598 0.018 Uiso calc U . R 1 . .
H H24B 0.709596 -0.069038 0.534094 0.018 Uiso calc U . R 1 . .
C C25 0.8888(3) -0.0775(3) 0.5017(2) 0.0130(7) Uani d . . . 1 . .
H H25 0.885727 -0.02907 0.543054 0.016 Uiso calc U . R 1 . .
C C26 0.8945(3) -0.0339(2) 0.4135(2) 0.0116(6) Uani d . . . 1 . .
H H26A 0.965021 -0.007567 0.394841 0.014 Uiso calc U . R 1 . .
H H26B 0.82568 0.016844 0.41658 0.014 Uiso calc U . R 1 . .
C C27 1.0057(3) -0.1865(2) 0.3453(2) 0.0130(7) Uani d . . . 1 . .
H H27A 1.007433 -0.235307 0.305714 0.016 Uiso calc U . R 1 . .
H H27B 1.077621 -0.162329 0.324247 0.016 Uiso calc U . R 1 . .
C C28 1.0016(3) -0.2277(3) 0.4342(2) 0.0133(7) Uani d . . . 1 . .
H H28 1.072619 -0.277435 0.431251 0.016 Uiso calc U . R 1 . .
C C29 0.8934(3) -0.2689(3) 0.4654(2) 0.0158(7) Uani d . . . 1 . .
H H29A 0.890947 -0.295929 0.522469 0.019 Uiso calc U . R 1 . .
H H29B 0.896111 -0.318527 0.426288 0.019 Uiso calc U . R 1 . .
C C30 0.9978(3) -0.1532(3) 0.4968(2) 0.0142(7) Uani d . . . 1 . .
H H30A 0.996452 -0.180571 0.553618 0.017 Uiso calc U . R 1 . .
H H30B 1.068116 -0.126586 0.477638 0.017 Uiso calc U . R 1 . .
C C31 0.9164(4) -0.2577(3) 0.1648(3) 0.0226(8) Uani d . . . 1 . .
H H31A 0.870426 -0.265243 0.125442 0.034 Uiso calc U . R 1 . .
H H31B 0.864903 -0.244078 0.221751 0.034 Uiso calc U . R 1 . .
H H31C 0.974247 -0.314698 0.166169 0.034 Uiso calc U . R 1 . .
C C32 0.6315(3) 0.5080(2) 0.2834(2) 0.0101(6) Uani d . . . 1 . .
C C33 0.6230(3) 0.4916(3) 0.3800(2) 0.0128(7) Uani d . . . 1 . .
H H33A 0.605396 0.551725 0.409256 0.015 Uiso calc U . R 1 . .
H H33B 0.558774 0.459558 0.405097 0.015 Uiso calc U . R 1 . .
C C34 0.7379(3) 0.4332(3) 0.3934(2) 0.0154(7) Uani d . . . 1 . .
H H34 0.729717 0.421774 0.455455 0.019 Uiso calc U . R 1 . .
C C35 0.7667(3) 0.3406(3) 0.3469(2) 0.0168(7) Uani d . . . 1 . .
H H35A 0.840266 0.302786 0.355825 0.02 Uiso calc U . R 1 . .
H H35B 0.703989 0.306452 0.369724 0.02 Uiso calc U . R 1 . .
C C36 0.7790(3) 0.3580(3) 0.2522(2) 0.0155(7) Uani d . . . 1 . .
H H36 0.798869 0.297517 0.222036 0.019 Uiso calc U . R 1 . .
C C37 0.6633(3) 0.4138(2) 0.2386(2) 0.0129(7) Uani d . . . 1 . .
H H37A 0.601002 0.379266 0.261553 0.016 Uiso calc U . R 1 . .
H H37B 0.670174 0.423124 0.177074 0.016 Uiso calc U . R 1 . .
C C38 0.7321(3) 0.5600(3) 0.2502(2) 0.0137(7) Uani d . . . 1 . .
H H38A 0.74117 0.572871 0.188939 0.016 Uiso calc U . R 1 . .
H H38B 0.712778 0.619729 0.28038 0.016 Uiso calc U . R 1 . .
C C39 0.8472(3) 0.5025(3) 0.2641(2) 0.0160(7) Uani d . . . 1 . .
H H39 0.910745 0.536912 0.241088 0.019 Uiso calc U . R 1 . .
C C40 0.8761(3) 0.4109(3) 0.2164(3) 0.0169(7) Uani d . . . 1 . .
H H40A 0.951247 0.373682 0.223182 0.02 Uiso calc U . R 1 . .
H H40B 0.883343 0.422601 0.155132 0.02 Uiso calc U . R 1 . .
C C41 0.8360(3) 0.4852(3) 0.3586(2) 0.0171(7) Uani d . . . 1 . .
H H41A 0.818416 0.544624 0.388945 0.021 Uiso calc U . R 1 . .
H H41B 0.910185 0.448237 0.367289 0.021 Uiso calc U . R 1 . .
C C42 0.5095(3) 0.6449(2) 0.1662(2) 0.0106(6) Uani d . . . 1 . .
C C43 0.5731(3) 0.7251(2) 0.1655(2) 0.0130(7) Uani d . . . 1 . .
H H43A 0.527247 0.769734 0.211055 0.016 Uiso calc U . R 1 . .
H H43B 0.650108 0.70037 0.176713 0.016 Uiso calc U . R 1 . .
C C44 0.5892(3) 0.7743(3) 0.0795(2) 0.0161(7) Uani d . . . 1 . .
H H44 0.632745 0.82414 0.079697 0.019 Uiso calc U . R 1 . .
C C45 0.4702(4) 0.8170(3) 0.0650(3) 0.0184(8) Uani d . . . 1 . .
H H45A 0.425573 0.861474 0.111018 0.022 Uiso calc U . R 1 . .
H H45B 0.479584 0.850593 0.010363 0.022 Uiso calc U . R 1 . .
C C46 0.4047(3) 0.7408(3) 0.0636(2) 0.0170(7) Uani d . . . 1 . .
H H46 0.32636 0.768621 0.054351 0.02 Uiso calc U . R 1 . .
C C47 0.3896(3) 0.6889(3) 0.1483(2) 0.0133(7) Uani d . . . 1 . .
H H47A 0.34651 0.639911 0.147051 0.016 Uiso calc U . R 1 . .
H H47B 0.343212 0.73226 0.194851 0.016 Uiso calc U . R 1 . .
C C48 0.5791(3) 0.5779(3) 0.0923(2) 0.0134(7) Uani d . . . 1 . .
H H48A 0.657149 0.550697 0.100594 0.016 Uiso calc U . R 1 . .
H H48B 0.538377 0.527141 0.091628 0.016 Uiso calc U . R 1 . .
C C49 0.5915(3) 0.6296(3) 0.0073(2) 0.0164(7) Uani d . . . 1 . .
H H49 0.63654 0.585363 -0.039782 0.02 Uiso calc U . R 1 . .
C C50 0.6574(4) 0.7061(3) 0.0081(2) 0.0191(8) Uani d . . . 1 . .
H H50A 0.735337 0.678953 0.016659 0.023 Uiso calc U . R 1 . .
H H50B 0.667817 0.738507 -0.047137 0.023 Uiso calc U . R 1 . .
C C51 0.4720(4) 0.6716(3) -0.0076(2) 0.0192(8) Uani d . . . 1 . .
H H51A 0.428706 0.622434 -0.007935 0.023 Uiso calc U . R 1 . .
H H51B 0.481258 0.70313 -0.063245 0.023 Uiso calc U . R 1 . .
C C52 0.3689(3) 0.5200(2) 0.2919(2) 0.0105(6) Uani d . . . 1 . .
C C53 0.3706(3) 0.4583(3) 0.3711(2) 0.0119(6) Uani d . . . 1 . .
H H53A 0.444533 0.411716 0.360485 0.014 Uiso calc U . R 1 . .
H H53B 0.366479 0.496616 0.420055 0.014 Uiso calc U . R 1 . .
C C54 0.2676(3) 0.4092(3) 0.3925(2) 0.0137(7) Uani d . . . 1 . .
H H54 0.270729 0.370108 0.444041 0.016 Uiso calc U . R 1 . .
C C55 0.2787(3) 0.3472(3) 0.3173(2) 0.0152(7) Uani d . . . 1 . .
H H55A 0.352815 0.300857 0.307299 0.018 Uiso calc U . R 1 . .
H H55B 0.213862 0.314178 0.330026 0.018 Uiso calc U . R 1 . .
C C56 0.2758(3) 0.4069(3) 0.2380(2) 0.0139(7) Uani d . . . 1 . .
H H56 0.282332 0.366797 0.188921 0.017 Uiso calc U . R 1 . .
C C57 0.3770(3) 0.4580(3) 0.2171(2) 0.0120(6) Uani d . . . 1 . .
H H57A 0.45198 0.412548 0.205181 0.014 Uiso calc U . R 1 . .
H H57B 0.374328 0.496079 0.16571 0.014 Uiso calc U . R 1 . .
C C58 0.2503(3) 0.5892(3) 0.3130(2) 0.0127(7) Uani d . . . 1 . .
H H58A 0.24363 0.626144 0.363501 0.015 Uiso calc U . R 1 . .
H H58B 0.245584 0.632015 0.264777 0.015 Uiso calc U . R 1 . .
C C59 0.1495(3) 0.5382(3) 0.3305(2) 0.0146(7) Uani d . . . 1 . .
H H59 0.074098 0.584393 0.340878 0.018 Uiso calc U . R 1 . .
C C60 0.1518(3) 0.4785(3) 0.4095(2) 0.0151(7) Uani d . . . 1 . .
H H60A 0.143209 0.517661 0.458979 0.018 Uiso calc U . R 1 . .
H H60B 0.086607 0.44579 0.422188 0.018 Uiso calc U . R 1 . .
C C61 0.1611(3) 0.4778(3) 0.2542(2) 0.0179(8) Uani d . . . 1 . .
H H61A 0.095288 0.445793 0.265617 0.021 Uiso calc U . R 1 . .
H H61B 0.158751 0.516801 0.203299 0.021 Uiso calc U . R 1 . .
C C62 0.3506(4) 0.7819(3) 0.3713(3) 0.0223(8) Uani d . . . 1 . .
H H62A 0.384026 0.837111 0.360261 0.033 Uiso calc U . R 1 . .
H H62B 0.285443 0.79178 0.422174 0.033 Uiso calc U . R 1 . .
H H62C 0.322813 0.769814 0.322575 0.033 Uiso calc U . R 1 . .

loop_
_atom_site_aniso_label
_atom_site_aniso_U_11
_atom_site_aniso_U_22
_atom_site_aniso_U_33
_atom_site_aniso_U_12
_atom_site_aniso_U_13
_atom_site_aniso_U_23
Pd1 0.00875(12) 0.01429(13) 0.00988(12) -0.00394(10) -0.00234(9) -0.00023(10)
Cl1 0.0137(4) 0.0232(5) 0.0131(4) -0.0050(3) -0.0017(3) -0.0035(3)
P1 0.0065(4) 0.0103(4) 0.0079(4) -0.0025(3) -0.0026(3) 0.0012(3)
C1 0.0082(14) 0.0096(15) 0.0080(14) -0.0014(12) -0.0048(12) 0.0004(12)
Pd2 0.01181(13) 0.01751(14) 0.01117(13) -0.00516(10) -0.00323(10) -0.00252(10)
Cl2 0.0232(5) 0.0300(5) 0.0163(4) -0.0094(4) -0.0058(4) -0.0075(4)
P2 0.0072(4) 0.0103(4) 0.0094(4) -0.0026(3) -0.0030(3) 0.0008(3)
C2 0.0072(15) 0.0140(16) 0.0135(16) 0.0004(12) -0.0039(12) -0.0030(13)
C3 0.0090(15) 0.0194(18) 0.0117(16) 0.0009(13) -0.0040(13) -0.0046(13)
C4 0.0080(15) 0.027(2) 0.0098(16) -0.0026(14) -0.0021(13) 0.0014(14)
C5 0.0081(15) 0.0173(17) 0.0116(16) -0.0047(13) -0.0047(12) 0.0025(13)
C6 0.0085(15) 0.0121(16) 0.0131(16) -0.0032(12) -0.0049(12) 0.0021(12)
C7 0.0108(15) 0.0104(15) 0.0101(15) -0.0034(12) -0.0042(12) 0.0004(12)
C8 0.0101(15) 0.0131(16) 0.0125(16) -0.0026(13) -0.0046(13) 0.0034(13)
C9 0.0144(17) 0.0129(17) 0.0220(19) -0.0008(13) -0.0098(14) -0.0017(14)
C10 0.0067(15) 0.0171(17) 0.0123(16) -0.0021(13) -0.0041(12) 0.0000(13)
C11 0.0082(15) 0.0130(16) 0.0120(16) -0.0052(12) -0.0020(12) -0.0016(13)
C12 0.0102(15) 0.0125(16) 0.0093(15) -0.0028(12) -0.0041(12) 0.0003(12)
C13 0.0083(15) 0.0176(17) 0.0102(15) -0.0050(13) -0.0029(12) 0.0044(13)
C14 0.0080(15) 0.0203(18) 0.0126(16) -0.0048(13) -0.0028(13) 0.0028(14)
C15 0.0067(15) 0.0201(18) 0.0147(17) -0.0046(13) -0.0050(13) 0.0047(14)
C16 0.0080(15) 0.0127(16) 0.0134(16) -0.0028(12) -0.0041(12) 0.0042(13)
C17 0.0121(15) 0.0115(16) 0.0112(15) -0.0040(13) -0.0041(13) 0.0011(12)
C18 0.0148(17) 0.0099(16) 0.0171(17) -0.0028(13) -0.0053(14) -0.0013(13)
C19 0.0148(17) 0.0156(17) 0.0160(17) -0.0081(14) -0.0050(14) 0.0060(14)
C20 0.0117(16) 0.0205(19) 0.0168(17) -0.0077(14) -0.0067(14) 0.0025(14)
C21 0.0098(15) 0.0108(15) 0.0070(14) -0.0035(12) -0.0007(12) 0.0014(12)
C22 0.0096(15) 0.0175(17) 0.0099(15) -0.0054(13) -0.0022(12) 0.0017(13)
C23 0.0136(16) 0.0206(18) 0.0116(16) -0.0083(14) -0.0032(13) 0.0049(14)
C24 0.0121(16) 0.0235(19) 0.0089(16) -0.0035(14) -0.0028(13) 0.0036(14)
C25 0.0128(16) 0.0169(17) 0.0094(15) -0.0031(13) -0.0030(13) 0.0011(13)
C26 0.0109(15) 0.0145(16) 0.0097(15) -0.0026(13) -0.0035(12) -0.0002(13)
C27 0.0130(16) 0.0137(17) 0.0112(16) -0.0030(13) -0.0016(13) 0.0026(13)
C28 0.0104(16) 0.0141(17) 0.0153(17) -0.0026(13) -0.0041(13) 0.0050(13)
C29 0.0167(17) 0.0160(18) 0.0162(17) -0.0067(14) -0.0048(14) 0.0041(14)
C30 0.0145(17) 0.0179(18) 0.0124(16) -0.0055(14) -0.0064(13) 0.0041(14)
C31 0.027(2) 0.021(2) 0.022(2) -0.0150(17) -0.0021(17) -0.0001(16)
C32 0.0083(15) 0.0107(15) 0.0128(16) -0.0015(12) -0.0064(12) 0.0045(12)
C33 0.0105(16) 0.0174(17) 0.0117(16) -0.0033(13) -0.0047(13) -0.0002(13)
C34 0.0110(16) 0.0214(19) 0.0146(17) -0.0026(14) -0.0058(13) 0.0039(14)
C35 0.0119(16) 0.0183(18) 0.0191(18) -0.0007(14) -0.0052(14) 0.0052(15)
C36 0.0110(16) 0.0147(17) 0.0194(18) 0.0016(13) -0.0048(14) -0.0002(14)
C37 0.0127(16) 0.0126(16) 0.0138(16) -0.0026(13) -0.0042(13) 0.0016(13)
C38 0.0091(15) 0.0166(17) 0.0181(17) -0.0046(13) -0.0074(13) 0.0043(14)
C39 0.0100(16) 0.0180(18) 0.0210(19) -0.0040(14) -0.0059(14) 0.0050(15)
C40 0.0091(16) 0.0184(18) 0.0211(19) 0.0008(14) -0.0036(14) 0.0013(15)
C41 0.0114(16) 0.0209(19) 0.0212(19) -0.0044(14) -0.0076(14) 0.0011(15)
C42 0.0100(15) 0.0113(16) 0.0114(15) -0.0037(12) -0.0036(12) 0.0013(12)
C43 0.0125(16) 0.0137(17) 0.0140(16) -0.0054(13) -0.0039(13) 0.0029(13)
C44 0.0193(18) 0.0144(17) 0.0203(18) -0.0113(14) -0.0102(15) 0.0075(14)
C45 0.026(2) 0.0153(18) 0.0177(18) -0.0054(15) -0.0125(16) 0.0060(14)
C46 0.0182(18) 0.0178(18) 0.0186(18) -0.0057(15) -0.0106(15) 0.0065(15)
C47 0.0118(16) 0.0141(17) 0.0154(17) -0.0024(13) -0.0065(13) 0.0006(13)
C48 0.0111(16) 0.0147(17) 0.0146(17) -0.0035(13) -0.0027(13) -0.0011(13)
C49 0.0203(18) 0.0199(19) 0.0085(16) -0.0055(15) -0.0019(14) 0.0003(14)
C50 0.0210(19) 0.024(2) 0.0137(18) -0.0101(16) -0.0040(15) 0.0042(15)
C51 0.026(2) 0.025(2) 0.0122(17) -0.0129(17) -0.0110(15) 0.0069(15)
C52 0.0089(15) 0.0144(16) 0.0105(15) -0.0046(13) -0.0046(12) -0.0006(13)
C53 0.0090(15) 0.0174(17) 0.0101(15) -0.0043(13) -0.0035(12) 0.0037(13)
C54 0.0125(16) 0.0162(17) 0.0126(16) -0.0055(14) -0.0024(13) 0.0040(13)
C55 0.0110(16) 0.0152(17) 0.0189(18) -0.0059(13) -0.0003(14) 0.0003(14)
C56 0.0121(16) 0.0182(18) 0.0135(16) -0.0087(14) -0.0022(13) -0.0017(14)
C57 0.0094(15) 0.0156(17) 0.0109(16) -0.0044(13) -0.0014(12) 0.0010(13)
C58 0.0071(15) 0.0148(17) 0.0151(17) -0.0014(13) -0.0016(13) 0.0003(13)
C59 0.0051(15) 0.0189(18) 0.0184(18) -0.0023(13) -0.0010(13) 0.0012(14)
C60 0.0095(16) 0.0237(19) 0.0129(16) -0.0061(14) -0.0021(13) 0.0009(14)
C61 0.0107(16) 0.028(2) 0.0179(18) -0.0080(15) -0.0052(14) 0.0026(15)
C62 0.0206(19) 0.020(2) 0.026(2) 0.0003(16) -0.0088(17) -0.0067(16)

loop_
_atom_type_symbol
_atom_type_description
_atom_type_scat_dispersion_real
_atom_type_scat_dispersion_imag
_atom_type_scat_source
C C 0.0033 0.0016 'International Tables Vol C Tables 4.2.6.8 and 6.1.1.4'
H H 0.0000 0.0000 'International Tables Vol C Tables 4.2.6.8 and 6.1.1.4'
Cl Cl 0.1484 0.1585 'International Tables Vol C Tables 4.2.6.8 and 6.1.1.4'
P P 0.1023 0.0942 'International Tables Vol C Tables 4.2.6.8 and 6.1.1.4'
Pd Pd -0.9988 1.0072 'International Tables Vol C Tables 4.2.6.8 and 6.1.1.4'

loop_
_geom_angle_atom_site_label_1
_geom_angle_atom_site_label_2
_geom_angle_atom_site_label_3
_geom_angle_site_symmetry_1
_geom_angle_site_symmetry_3
_geom_angle
_geom_angle_publ_flag
C31 Pd1 P1 . . 97.31(13) ?
C31 Pd1 Cl1 . . 93.90(13) ?
P1 Pd1 Cl1 . . 168.12(3) ?
C21 P1 C1 . . 109.57(15) ?
C21 P1 C11 . . 110.31(15) ?
C1 P1 C11 . . 111.00(15) ?
C21 P1 Pd1 . . 118.17(11) ?
C1 P1 Pd1 . . 113.37(11) ?
C11 P1 Pd1 . . 93.36(11) ?
C6 C1 C2 . . 110.3(3) ?
C6 C1 C7 . . 105.5(3) ?
C2 C1 C7 . . 107.4(3) ?
C6 C1 P1 . . 108.1(2) ?
C2 C1 P1 . . 115.2(2) ?
C7 C1 P1 . . 109.9(2) ?
C62 Pd2 P2 . . 99.32(12) ?
C62 Pd2 Cl2 . . 92.33(12) ?
P2 Pd2 Cl2 . . 168.18(4) ?
C52 P2 C42 . . 109.91(15) ?
C52 P2 C32 . . 110.23(15) ?
C42 P2 C32 . . 109.50(15) ?
C52 P2 Pd2 . . 112.81(11) ?
C42 P2 Pd2 . . 118.87(11) ?
C32 P2 Pd2 . . 94.33(11) ?
C3 C2 C1 . . 110.3(3) ?
C3 C2 H2A . . 109.6 ?
C1 C2 H2A . . 109.6 ?
C3 C2 H2B . . 109.6 ?
C1 C2 H2B . . 109.6 ?
H2A C2 H2B . . 108.1 ?
C9 C3 C4 . . 110.0(3) ?
C9 C3 C2 . . 109.7(3) ?
C4 C3 C2 . . 108.9(3) ?
C9 C3 H3 . . 109.4 ?
C4 C3 H3 . . 109.4 ?
C2 C3 H3 . . 109.4 ?
C5 C4 C3 . . 109.6(3) ?
C5 C4 H4A . . 109.8 ?
C3 C4 H4A . . 109.8 ?
C5 C4 H4B . . 109.8 ?
C3 C4 H4B . . 109.8 ?
H4A C4 H4B . . 108.2 ?
C10 C5 C4 . . 109.8(3) ?
C10 C5 C6 . . 109.4(3) ?
C4 C5 C6 . . 109.9(3) ?
C10 C5 H5 . . 109.2 ?
C4 C5 H5 . . 109.2 ?
C6 C5 H5 . . 109.2 ?
C5 C6 C1 . . 110.9(3) ?
C5 C6 H6A . . 109.5 ?
C1 C6 H6A . . 109.5 ?
C5 C6 H6B . . 109.5 ?
C1 C6 H6B . . 109.5 ?
H6A C6 H6B . . 108.1 ?
C8 C7 C1 . . 111.3(3) ?
C8 C7 H7A . . 109.4 ?
C1 C7 H7A . . 109.4 ?
C8 C7 H7B . . 109.4 ?
C1 C7 H7B . . 109.4 ?
H7A C7 H7B . . 108.0 ?
C9 C8 C7 . . 109.1(3) ?
C9 C8 C10 . . 109.0(3) ?
C7 C8 C10 . . 110.9(3) ?
C9 C8 H8 . . 109.3 ?
C7 C8 H8 . . 109.3 ?
C10 C8 H8 . . 109.3 ?
C3 C9 C8 . . 109.6(3) ?
C3 C9 H9A . . 109.8 ?
C8 C9 H9A . . 109.8 ?
C3 C9 H9B . . 109.8 ?
C8 C9 H9B . . 109.8 ?
H9A C9 H9B . . 108.2 ?
C5 C10 C8 . . 108.6(3) ?
C5 C10 H10A . . 110.0 ?
C8 C10 H10A . . 110.0 ?
C5 C10 H10B . . 110.0 ?
C8 C10 H10B . . 110.0 ?
H10A C10 H10B . . 108.3 ?
C17 C11 C16 . . 108.5(3) ?
C17 C11 C12 . . 109.4(3) ?
C16 C11 C12 . . 105.6(3) ?
C17 C11 P1 . . 116.6(2) ?
C16 C11 P1 . . 109.8(2) ?
C12 C11 P1 . . 106.3(2) ?
C13 C12 C11 . . 111.0(3) ?
C13 C12 H12A . . 109.4 ?
C11 C12 H12A . . 109.4 ?
C13 C12 H12B . . 109.4 ?
C11 C12 H12B . . 109.4 ?
H12A C12 H12B . . 108.0 ?
C19 C13 C14 . . 110.6(3) ?
C19 C13 C12 . . 109.8(3) ?
C14 C13 C12 . . 108.8(3) ?
C19 C13 H13 . . 109.2 ?
C14 C13 H13 . . 109.2 ?
C12 C13 H13 . . 109.2 ?
C15 C14 C13 . . 108.4(3) ?
C15 C14 H14A . . 110.0 ?
C13 C14 H14A . . 110.0 ?
C15 C14 H14B . . 110.0 ?
C13 C14 H14B . . 110.0 ?
H14A C14 H14B . . 108.4 ?
C20 C15 C14 . . 110.0(3) ?
C20 C15 C16 . . 108.7(3) ?
C14 C15 C16 . . 110.6(3) ?
C20 C15 H15 . . 109.2 ?
C14 C15 H15 . . 109.2 ?
C16 C15 H15 . . 109.2 ?
C15 C16 C11 . . 110.7(3) ?
C15 C16 H16A . . 109.5 ?
C11 C16 H16A . . 109.5 ?
C15 C16 H16B . . 109.5 ?
C11 C16 H16B . . 109.5 ?
H16A C16 H16B . . 108.1 ?
C18 C17 C11 . . 110.2(3) ?
C18 C17 H17A . . 109.6 ?
C11 C17 H17A . . 109.6 ?
C18 C17 H17B . . 109.6 ?
C11 C17 H17B . . 109.6 ?
H17A C17 H17B . . 108.1 ?
C19 C18 C20 . . 109.8(3) ?
C19 C18 C17 . . 109.2(3) ?
C20 C18 C17 . . 110.2(3) ?
C19 C18 H18 . . 109.2 ?
C20 C18 H18 . . 109.2 ?
C17 C18 H18 . . 109.2 ?
C13 C19 C18 . . 109.4(3) ?
C13 C19 H19A . . 109.8 ?
C18 C19 H19A . . 109.8 ?
C13 C19 H19B . . 109.8 ?
C18 C19 H19B . . 109.8 ?
H19A C19 H19B . . 108.2 ?
C15 C20 C18 . . 109.4(3) ?
C15 C20 H20A . . 109.8 ?
C18 C20 H20A . . 109.8 ?
C15 C20 H20B . . 109.8 ?
C18 C20 H20B . . 109.8 ?
H20A C20 H20B . . 108.2 ?
C26 C21 C22 . . 108.4(3) ?
C26 C21 C27 . . 108.3(3) ?
C22 C21 C27 . . 106.6(3) ?
C26 C21 P1 . . 113.3(2) ?
C22 C21 P1 . . 110.6(2) ?
C27 C21 P1 . . 109.4(2) ?
C23 C22 C21 . . 111.0(3) ?
C23 C22 H22A . . 109.4 ?
C21 C22 H22A . . 109.4 ?
C23 C22 H22B . . 109.4 ?
C21 C22 H22B . . 109.4 ?
H22A C22 H22B . . 108.0 ?
C24 C23 C29 . . 109.4(3) ?
C24 C23 C22 . . 109.3(3) ?
C29 C23 C22 . . 110.0(3) ?
C24 C23 H23 . . 109.4 ?
C29 C23 H23 . . 109.4 ?
C22 C23 H23 . . 109.4 ?
C23 C24 C25 . . 109.5(3) ?
C23 C24 H24A . . 109.8 ?
C25 C24 H24A . . 109.8 ?
C23 C24 H24B . . 109.8 ?
C25 C24 H24B . . 109.8 ?
H24A C24 H24B . . 108.2 ?
C24 C25 C30 . . 110.1(3) ?
C24 C25 C26 . . 109.9(3) ?
C30 C25 C26 . . 109.0(3) ?
C24 C25 H25 . . 109.3 ?
C30 C25 H25 . . 109.3 ?
C26 C25 H25 . . 109.3 ?
C25 C26 C21 . . 110.6(3) ?
C25 C26 H26A . . 109.5 ?
C21 C26 H26A . . 109.5 ?
C25 C26 H26B . . 109.5 ?
C21 C26 H26B . . 109.5 ?
H26A C26 H26B . . 108.1 ?
C28 C27 C21 . . 110.6(3) ?
C28 C27 H27A . . 109.5 ?
C21 C27 H27A . . 109.5 ?
C28 C27 H27B . . 109.5 ?
C21 C27 H27B . . 109.5 ?
H27A C27 H27B . . 108.1 ?
C29 C28 C30 . . 109.1(3) ?
C29 C28 C27 . . 109.7(3) ?
C30 C28 C27 . . 110.5(3) ?
C29 C28 H28 . . 109.2 ?
C30 C28 H28 . . 109.2 ?
C27 C28 H28 . . 109.2 ?
C28 C29 C23 . . 109.2(3) ?
C28 C29 H29A . . 109.8 ?
C23 C29 H29A . . 109.8 ?
C28 C29 H29B . . 109.8 ?
C23 C29 H29B . . 109.8 ?
H29A C29 H29B . . 108.3 ?
C25 C30 C28 . . 109.2(3) ?
C25 C30 H30A . . 109.8 ?
C28 C30 H30A . . 109.8 ?
C25 C30 H30B . . 109.8 ?
C28 C30 H30B . . 109.8 ?
H30A C30 H30B . . 108.3 ?
Pd1 C31 H31A . . 109.5 ?
Pd1 C31 H31B . . 109.5 ?
H31A C31 H31B . . 109.5 ?
Pd1 C31 H31C . . 109.5 ?
H31A C31 H31C . . 109.5 ?
H31B C31 H31C . . 109.5 ?
C37 C32 C38 . . 109.4(3) ?
C37 C32 C33 . . 108.7(3) ?
C38 C32 C33 . . 105.8(3) ?
C37 C32 P2 . . 116.7(2) ?
C38 C32 P2 . . 108.8(2) ?
C33 C32 P2 . . 106.8(2) ?
C34 C33 C32 . . 110.7(3) ?
C34 C33 H33A . . 109.5 ?
C32 C33 H33A . . 109.5 ?
C34 C33 H33B . . 109.5 ?
C32 C33 H33B . . 109.5 ?
H33A C33 H33B . . 108.1 ?
C41 C34 C35 . . 109.5(3) ?
C41 C34 C33 . . 109.4(3) ?
C35 C34 C33 . . 109.7(3) ?
C41 C34 H34 . . 109.4 ?
C35 C34 H34 . . 109.4 ?
C33 C34 H34 . . 109.4 ?
C36 C35 C34 . . 109.4(3) ?
C36 C35 H35A . . 109.8 ?
C34 C35 H35A . . 109.8 ?
C36 C35 H35B . . 109.8 ?
C34 C35 H35B . . 109.8 ?
H35A C35 H35B . . 108.2 ?
C35 C36 C40 . . 110.0(3) ?
C35 C36 C37 . . 109.5(3) ?
C40 C36 C37 . . 110.0(3) ?
C35 C36 H36 . . 109.1 ?
C40 C36 H36 . . 109.1 ?
C37 C36 H36 . . 109.1 ?
C36 C37 C32 . . 110.2(3) ?
C36 C37 H37A . . 109.6 ?
C32 C37 H37A . . 109.6 ?
C36 C37 H37B . . 109.6 ?
C32 C37 H37B . . 109.6 ?
H37A C37 H37B . . 108.1 ?
C39 C38 C32 . . 110.9(3) ?
C39 C38 H38A . . 109.5 ?
C32 C38 H38A . . 109.5 ?
C39 C38 H38B . . 109.5 ?
C32 C38 H38B . . 109.5 ?
H38A C38 H38B . . 108.0 ?
C41 C39 C40 . . 110.3(3) ?
C41 C39 C38 . . 110.1(3) ?
C40 C39 C38 . . 108.7(3) ?
C41 C39 H39 . . 109.3 ?
C40 C39 H39 . . 109.3 ?
C38 C39 H39 . . 109.3 ?
C39 C40 C36 . . 109.1(3) ?
C39 C40 H40A . . 109.9 ?
C36 C40 H40A . . 109.9 ?
C39 C40 H40B . . 109.9 ?
C36 C40 H40B . . 109.9 ?
H40A C40 H40B . . 108.3 ?
C39 C41 C34 . . 108.9(3) ?
C39 C41 H41A . . 109.9 ?
C34 C41 H41A . . 109.9 ?
C39 C41 H41B . . 109.9 ?
C34 C41 H41B . . 109.9 ?
H41A C41 H41B . . 108.3 ?
C48 C42 C43 . . 109.1(3) ?
C48 C42 C47 . . 107.7(3) ?
C43 C42 C47 . . 106.5(3) ?
C48 C42 P2 . . 113.7(2) ?
C43 C42 P2 . . 108.9(2) ?
C47 C42 P2 . . 110.6(2) ?
C44 C43 C42 . . 110.6(3) ?
C44 C43 H43A . . 109.5 ?
C42 C43 H43A . . 109.5 ?
C44 C43 H43B . . 109.5 ?
C42 C43 H43B . . 109.5 ?
H43A C43 H43B . . 108.1 ?
C45 C44 C50 . . 109.4(3) ?
C45 C44 C43 . . 109.2(3) ?
C50 C44 C43 . . 110.3(3) ?
C45 C44 H44 . . 109.3 ?
C50 C44 H44 . . 109.3 ?
C43 C44 H44 . . 109.3 ?
C46 C45 C44 . . 109.2(3) ?
C46 C45 H45A . . 109.9 ?
C44 C45 H45A . . 109.9 ?
C46 C45 H45B . . 109.9 ?
C44 C45 H45B . . 109.9 ?
H45A C45 H45B . . 108.3 ?
C45 C46 C51 . . 110.6(3) ?
C45 C46 C47 . . 109.9(3) ?
C51 C46 C47 . . 108.3(3) ?
C45 C46 H46 . . 109.3 ?
C51 C46 H46 . . 109.3 ?
C47 C46 H46 . . 109.3 ?
C46 C47 C42 . . 111.4(3) ?
C46 C47 H47A . . 109.3 ?
C42 C47 H47A . . 109.3 ?
C46 C47 H47B . . 109.3 ?
C42 C47 H47B . . 109.3 ?
H47A C47 H47B . . 108.0 ?
C49 C48 C42 . . 110.1(3) ?
C49 C48 H48A . . 109.6 ?
C42 C48 H48A . . 109.6 ?
C49 C48 H48B . . 109.6 ?
C42 C48 H48B . . 109.6 ?
H48A C48 H48B . . 108.2 ?
C50 C49 C51 . . 109.5(3) ?
C50 C49 C48 . . 109.2(3) ?
C51 C49 C48 . . 110.8(3) ?
C50 C49 H49 . . 109.1 ?
C51 C49 H49 . . 109.1 ?
C48 C49 H49 . . 109.1 ?
C44 C50 C49 . . 109.7(3) ?
C44 C50 H50A . . 109.7 ?
C49 C50 H50A . . 109.7 ?
C44 C50 H50B . . 109.7 ?
C49 C50 H50B . . 109.7 ?
H50A C50 H50B . . 108.2 ?
C49 C51 C46 . . 108.8(3) ?
C49 C51 H51A . . 109.9 ?
C46 C51 H51A . . 109.9 ?
C49 C51 H51B . . 109.9 ?
C46 C51 H51B . . 109.9 ?
H51A C51 H51B . . 108.3 ?
C57 C52 C53 . . 107.9(3) ?
C57 C52 C58 . . 110.0(3) ?
C53 C52 C58 . . 106.1(3) ?
C57 C52 P2 . . 115.2(2) ?
C53 C52 P2 . . 109.1(2) ?
C58 C52 P2 . . 108.1(2) ?
C54 C53 C52 . . 111.0(3) ?
C54 C53 H53A . . 109.4 ?
C52 C53 H53A . . 109.4 ?
C54 C53 H53B . . 109.4 ?
C52 C53 H53B . . 109.4 ?
H53A C53 H53B . . 108.0 ?
C60 C54 C55 . . 109.7(3) ?
C60 C54 C53 . . 111.1(3) ?
C55 C54 C53 . . 108.4(3) ?
C60 C54 H54 . . 109.2 ?
C55 C54 H54 . . 109.2 ?
C53 C54 H54 . . 109.2 ?
C56 C55 C54 . . 109.2(3) ?
C56 C55 H55A . . 109.8 ?
C54 C55 H55A . . 109.8 ?
C56 C55 H55B . . 109.8 ?
C54 C55 H55B . . 109.8 ?
H55A C55 H55B . . 108.3 ?
C61 C56 C55 . . 109.3(3) ?
C61 C56 C57 . . 108.9(3) ?
C55 C56 C57 . . 110.3(3) ?
C61 C56 H56 . . 109.4 ?
C55 C56 H56 . . 109.4 ?
C57 C56 H56 . . 109.4 ?
C52 C57 C56 . . 110.4(3) ?
C52 C57 H57A . . 109.6 ?
C56 C57 H57A . . 109.6 ?
C52 C57 H57B . . 109.6 ?
C56 C57 H57B . . 109.6 ?
H57A C57 H57B . . 108.1 ?
C59 C58 C52 . . 110.7(3) ?
C59 C58 H58A . . 109.5 ?
C52 C58 H58A . . 109.5 ?
C59 C58 H58B . . 109.5 ?
C52 C58 H58B . . 109.5 ?
H58A C58 H58B . . 108.1 ?
C60 C59 C61 . . 110.0(3) ?
C60 C59 C58 . . 109.0(3) ?
C61 C59 C58 . . 110.2(3) ?
C60 C59 H59 . . 109.2 ?
C61 C59 H59 . . 109.2 ?
C58 C59 H59 . . 109.2 ?
C54 C60 C59 . . 108.3(3) ?
C54 C60 H60A . . 110.0 ?
C59 C60 H60A . . 110.0 ?
C54 C60 H60B . . 110.0 ?
C59 C60 H60B . . 110.0 ?
H60A C60 H60B . . 108.4 ?
C56 C61 C59 . . 109.6(3) ?
C56 C61 H61A . . 109.7 ?
C59 C61 H61A . . 109.7 ?
C56 C61 H61B . . 109.7 ?
C59 C61 H61B . . 109.7 ?
H61A C61 H61B . . 108.2 ?
Pd2 C62 H62A . . 109.5 ?
Pd2 C62 H62B . . 109.5 ?
H62A C62 H62B . . 109.5 ?
Pd2 C62 H62C . . 109.5 ?
H62A C62 H62C . . 109.5 ?
H62B C62 H62C . . 109.5 ?

loop_
_geom_bond_atom_site_label_1
_geom_bond_atom_site_label_2
_geom_bond_site_symmetry_2
_geom_bond_distance
_geom_bond_publ_flag
Pd1 C31 . 2.004(4) ?
Pd1 P1 . 2.2470(9) ?
Pd1 Cl1 . 2.3475(9) ?
P1 C21 . 1.902(3) ?
P1 C1 . 1.902(3) ?
P1 C11 . 1.912(3) ?
C1 C6 . 1.550(5) ?
C1 C2 . 1.552(5) ?
C1 C7 . 1.554(5) ?
Pd2 C62 . 2.010(4) ?
Pd2 P2 . 2.2531(9) ?
Pd2 Cl2 . 2.3343(10) ?
P2 C52 . 1.900(3) ?
P2 C42 . 1.908(4) ?
P2 C32 . 1.916(3) ?
C2 C3 . 1.541(5) ?
C2 H2A . 0.99 ?
C2 H2B . 0.99 ?
C3 C9 . 1.526(5) ?
C3 C4 . 1.533(5) ?
C3 H3 . 1.0 ?
C4 C5 . 1.531(5) ?
C4 H4A . 0.99 ?
C4 H4B . 0.99 ?
C5 C10 . 1.521(5) ?
C5 C6 . 1.540(5) ?
C5 H5 . 1.0 ?
C6 H6A . 0.99 ?
C6 H6B . 0.99 ?
C7 C8 . 1.528(5) ?
C7 H7A . 0.99 ?
C7 H7B . 0.99 ?
C8 C9 . 1.527(5) ?
C8 C10 . 1.535(5) ?
C8 H8 . 1.0 ?
C9 H9A . 0.99 ?
C9 H9B . 0.99 ?
C10 H10A . 0.99 ?
C10 H10B . 0.99 ?
C11 C17 . 1.540(5) ?
C11 C16 . 1.559(5) ?
C11 C12 . 1.559(5) ?
C12 C13 . 1.539(5) ?
C12 H12A . 0.99 ?
C12 H12B . 0.99 ?
C13 C19 . 1.524(5) ?
C13 C14 . 1.534(5) ?
C13 H13 . 1.0 ?
C14 C15 . 1.529(5) ?
C14 H14A . 0.99 ?
C14 H14B . 0.99 ?
C15 C20 . 1.527(5) ?
C15 C16 . 1.543(5) ?
C15 H15 . 1.0 ?
C16 H16A . 0.99 ?
C16 H16B . 0.99 ?
C17 C18 . 1.537(5) ?
C17 H17A . 0.99 ?
C17 H17B . 0.99 ?
C18 C19 . 1.532(5) ?
C18 C20 . 1.533(5) ?
C18 H18 . 1.0 ?
C19 H19A . 0.99 ?
C19 H19B . 0.99 ?
C20 H20A . 0.99 ?
C20 H20B . 0.99 ?
C21 C26 . 1.555(5) ?
C21 C22 . 1.556(5) ?
C21 C27 . 1.557(5) ?
C22 C23 . 1.536(5) ?
C22 H22A . 0.99 ?
C22 H22B . 0.99 ?
C23 C24 . 1.523(5) ?
C23 C29 . 1.530(5) ?
C23 H23 . 1.0 ?
C24 C25 . 1.529(5) ?
C24 H24A . 0.99 ?
C24 H24B . 0.99 ?
C25 C30 . 1.529(5) ?
C25 C26 . 1.538(5) ?
C25 H25 . 1.0 ?
C26 H26A . 0.99 ?
C26 H26B . 0.99 ?
C27 C28 . 1.535(5) ?
C27 H27A . 0.99 ?
C27 H27B . 0.99 ?
C28 C29 . 1.529(5) ?
C28 C30 . 1.532(5) ?
C28 H28 . 1.0 ?
C29 H29A . 0.99 ?
C29 H29B . 0.99 ?
C30 H30A . 0.99 ?
C30 H30B . 0.99 ?
C31 H31A . 0.98 ?
C31 H31B . 0.98 ?
C31 H31C . 0.98 ?
C32 C37 . 1.539(5) ?
C32 C38 . 1.552(5) ?
C32 C33 . 1.562(5) ?
C33 C34 . 1.539(5) ?
C33 H33A . 0.99 ?
C33 H33B . 0.99 ?
C34 C41 . 1.532(5) ?
C34 C35 . 1.534(6) ?
C34 H34 . 1.0 ?
C35 C36 . 1.526(5) ?
C35 H35A . 0.99 ?
C35 H35B . 0.99 ?
C36 C40 . 1.533(5) ?
C36 C37 . 1.534(5) ?
C36 H36 . 1.0 ?
C37 H37A . 0.99 ?
C37 H37B . 0.99 ?
C38 C39 . 1.539(5) ?
C38 H38A . 0.99 ?
C38 H38B . 0.99 ?
C39 C41 . 1.524(5) ?
C39 C40 . 1.532(5) ?
C39 H39 . 1.0 ?
C40 H40A . 0.99 ?
C40 H40B . 0.99 ?
C41 H41A . 0.99 ?
C41 H41B . 0.99 ?
C42 C48 . 1.547(5) ?
C42 C43 . 1.553(5) ?
C42 C47 . 1.558(5) ?
C43 C44 . 1.533(5) ?
C43 H43A . 0.99 ?
C43 H43B . 0.99 ?
C44 C45 . 1.524(5) ?
C44 C50 . 1.527(6) ?
C44 H44 . 1.0 ?
C45 C46 . 1.524(5) ?
C45 H45A . 0.99 ?
C45 H45B . 0.99 ?
C46 C51 . 1.530(6) ?
C46 C47 . 1.535(5) ?
C46 H46 . 1.0 ?
C47 H47A . 0.99 ?
C47 H47B . 0.99 ?
C48 C49 . 1.537(5) ?
C48 H48A . 0.99 ?
C48 H48B . 0.99 ?
C49 C50 . 1.529(5) ?
C49 C51 . 1.529(5) ?
C49 H49 . 1.0 ?
C50 H50A . 0.99 ?
C50 H50B . 0.99 ?
C51 H51A . 0.99 ?
C51 H51B . 0.99 ?
C52 C57 . 1.538(5) ?
C52 C53 . 1.546(5) ?
C52 C58 . 1.548(5) ?
C53 C54 . 1.539(5) ?
C53 H53A . 0.99 ?
C53 H53B . 0.99 ?
C54 C60 . 1.524(5) ?
C54 C55 . 1.533(5) ?
C54 H54 . 1.0 ?
C55 C56 . 1.532(5) ?
C55 H55A . 0.99 ?
C55 H55B . 0.99 ?
C56 C61 . 1.525(5) ?
C56 C57 . 1.540(5) ?
C56 H56 . 1.0 ?
C57 H57A . 0.99 ?
C57 H57B . 0.99 ?
C58 C59 . 1.536(5) ?
C58 H58A . 0.99 ?
C58 H58B . 0.99 ?
C59 C60 . 1.527(5) ?
C59 C61 . 1.534(5) ?
C59 H59 . 1.0 ?
C60 H60A . 0.99 ?
C60 H60B . 0.99 ?
C61 H61A . 0.99 ?
C61 H61B . 0.99 ?
C62 H62A . 0.98 ?
C62 H62B . 0.98 ?
C62 H62C . 0.98 ?
